data_7203392
loop_
_publ_author_name
'Braga, Dario'
'Cadoni, Marcella'
'Grepioni, Fabrizia'
'Maini, Lucia'
'Rubini, Katia'

_publ_section_title
;
 Gas?solid reactions between the different polymorphic modifications of
 barbituric acid and amines
;
_journal_issue 10
_journal_name_full CrystEngComm
_journal_page_first 756
_journal_paper_doi 10.1039/b603910c
_journal_volume 8
_journal_year 2006
_chemical_formula_sum 'C6 H11 N3 O3'
_chemical_formula_weight 173.18
_chemical_name_systematic
;
?
;
_space_group_IT_number 62
_symmetry_cell_setting orthorhombic
_symmetry_space_group_name_Hall '-P 2ac 2n'
_symmetry_space_group_name_H-M 'P n m a'
_atom_sites_solution_hydrogens geom
_atom_sites_solution_primary direct
_atom_sites_solution_secondary difmap
_audit_creation_method SHELXL-97
_cell_angle_alpha 90.00
_cell_angle_beta 90.00
_cell_angle_gamma 90.00
_cell_formula_units_Z 8
_cell_length_a 14.023(9)
_cell_length_b 12.02(2)
_cell_length_c 9.949(5)
_cell_measurement_temperature 293(2)
_cell_measurement_theta_max 15.00
_cell_measurement_theta_min 8.00
_cell_volume 1677(3)
_computing_structure_refinement 'SHELXL-97 (Sheldrick, 1997)'
_diffrn_ambient_temperature 293(2)
_diffrn_measured_fraction_theta_full 0.990
_diffrn_measured_fraction_theta_max 0.990
_diffrn_radiation_monochromator graphite
_diffrn_radiation_source 'fine-focus sealed tube'
_diffrn_radiation_type MoK\a
_diffrn_radiation_wavelength 0.71073
_diffrn_reflns_av_R_equivalents 0.1444
_diffrn_reflns_av_sigmaI/netI 0.1114
_diffrn_reflns_limit_h_max 16
_diffrn_reflns_limit_h_min 0
_diffrn_reflns_limit_k_max 14
_diffrn_reflns_limit_k_min -14
_diffrn_reflns_limit_l_max 11
_diffrn_reflns_limit_l_min 0
_diffrn_reflns_number 2929
_diffrn_reflns_theta_full 25.07
_diffrn_reflns_theta_max 25.07
_diffrn_reflns_theta_min 3.36
_exptl_absorpt_coefficient_mu 0.111
_exptl_absorpt_correction_T_max 1.00
_exptl_absorpt_correction_T_min 0.88
_exptl_absorpt_correction_type psi-scan
_exptl_crystal_colour colourless
_exptl_crystal_density_diffrn 1.372
_exptl_crystal_density_method 'not measured'
_exptl_crystal_description prism
_exptl_crystal_F_000 736
_exptl_crystal_size_max 0.18
_exptl_crystal_size_mid 0.12
_exptl_crystal_size_min 0.08
_refine_diff_density_max 0.390
_refine_diff_density_min -0.301
_refine_diff_density_rms 0.071
_refine_ls_extinction_coef 0.023(3)
_refine_ls_extinction_expression Fc^*^=kFc[1+0.001xFc^2^\l^3^/sin(2\q)]^-1/4^
_refine_ls_extinction_method SHELXL
_refine_ls_goodness_of_fit_ref 0.996
_refine_ls_hydrogen_treatment mixed
_refine_ls_matrix_type full
_refine_ls_number_parameters 131
_refine_ls_number_reflns 1551
_refine_ls_number_restraints 0
_refine_ls_restrained_S_all 0.996
_refine_ls_R_factor_all 0.1003
_refine_ls_R_factor_gt 0.0617
_refine_ls_shift/su_max 0.000
_refine_ls_shift/su_mean 0.000
_refine_ls_structure_factor_coef Fsqd
_refine_ls_weighting_details 'calc w=1/[\s^2^(Fo^2^)+(0.0851P)^2^+0.0024P] where P=(Fo^2^+2Fc^2^)/3'
_refine_ls_weighting_scheme calc
_refine_ls_wR_factor_gt 0.1416
_refine_ls_wR_factor_ref 0.1661
_reflns_number_gt 933
_reflns_number_total 1551
_reflns_threshold_expression >2sigma(I)
_cod_data_source_file b603910c.txt
_cod_data_source_block fab_1c
_cod_depositor_comments
;
The following automatic conversions were performed:
'_symmetry_cell_setting' value 'Orthorhombic' changed to 'orthorhombic'
according to '/home/saulius/struct/CIF-dictionaries/cif_core.dic'
dictionary named 'cif_core.dic' version 2.4.1 from 2010-06-29.

Automatic conversion script
Id: cif_fix_enum 1527 2010-12-29 10:47:43Z saulius 
;
_cod_original_sg_symbol_H-M Pnma
_cod_database_code 7203392

loop_
_symmetry_equiv_pos_as_xyz
'x, y, z'
'-x+1/2, -y, z+1/2'
'x+1/2, -y+1/2, -z+1/2'
'-x, y+1/2, -z'
'-x, -y, -z'
'x-1/2, y, -z-1/2'
'-x-1/2, y-1/2, z-1/2'
'x, -y-1/2, z'

loop_
_atom_site_label
_atom_site_type_symbol
_atom_site_fract_x
_atom_site_fract_y
_atom_site_fract_z
_atom_site_U_iso_or_equiv
_atom_site_adp_type
_atom_site_occupancy
_atom_site_symmetry_multiplicity
_atom_site_calc_flag
_atom_site_refinement_flags
_atom_site_disorder_assembly
_atom_site_disorder_group
C1 C 1.0643(3) 0.7500 0.2296(3) 0.0438(9) Uani 1 2 d S . .
C2 C 0.9295(2) 0.85070(16) 0.1343(2) 0.0426(6) Uani 1 1 d . . .
C3 C 0.8855(3) 0.7500 0.1040(3) 0.0465(9) Uani 1 2 d S . .
H3 H 0.8257 0.7500 0.0636 0.072(13) Uiso 1 2 d SR . .
N1 N 1.01739(16) 0.84600(15) 0.19608(18) 0.0465(6) Uani 1 1 d . . .
H1 H 1.0447 0.9080 0.2153 0.053(8) Uiso 1 1 d R . .
O1 O 1.1428(2) 0.7500 0.2853(3) 0.0579(8) Uani 1 2 d S . .
O2 O 0.89655(14) 0.94781(13) 0.11067(17) 0.0529(6) Uani 1 1 d . . .
C4 C 1.0582(3) 0.7500 -0.1547(3) 0.0456(9) Uani 1 2 d S . .
C5 C 0.9226(2) 0.85064(16) -0.2463(2) 0.0457(7) Uani 1 1 d . . .
C6 C 0.8787(3) 0.7500 -0.2768(3) 0.0483(10) Uani 1 2 d S . .
H6 H 0.8192 0.7500 -0.3181 0.060(12) Uiso 1 2 d SR . .
N2 N 1.01067(16) 0.84602(14) -0.18492(18) 0.0456(6) Uani 1 1 d . . .
H2 H 1.0374 0.9080 -0.1638 0.051(7) Uiso 1 1 d R . .
O3 O 1.1383(2) 0.7500 -0.1061(3) 0.0647(8) Uani 1 2 d S . .
O4 O 0.88910(14) 0.94732(13) -0.27062(18) 0.0599(6) Uani 1 1 d . . .
N3 N 0.71938(18) 1.00058(15) 0.00591(19) 0.0492(6) Uani 1 1 d . . .
H3B H 0.7780 0.9765 0.0286 0.063(8) Uiso 1 1 d R . .
H3C H 0.6894 1.0217 0.0817 0.063(9) Uiso 1 1 d R . .
C7 C 0.7282(3) 1.0974(2) -0.0846(3) 0.0644(9) Uani 1 1 d . . .
H7A H 0.7636 1.1552 -0.0404 0.124(14) Uiso 1 1 d R . .
H7B H 0.6658 1.1245 -0.1073 0.087(12) Uiso 1 1 d R . .
H7C H 0.7610 1.0754 -0.1650 0.085(11) Uiso 1 1 d R . .
C8 C 0.6662(3) 0.9093(2) -0.0564(3) 0.0717(10) Uani 1 1 d . . .
H8A H 0.6613 0.8486 0.0059 0.151(18) Uiso 1 1 d R . .
H8B H 0.6991 0.8849 -0.1358 0.090(11) Uiso 1 1 d R . .
H8C H 0.6035 0.9345 -0.0802 0.084(12) Uiso 1 1 d R . .

loop_
_atom_site_aniso_label
_atom_site_aniso_U_11
_atom_site_aniso_U_22
_atom_site_aniso_U_33
_atom_site_aniso_U_23
_atom_site_aniso_U_13
_atom_site_aniso_U_12
C1 0.070(3) 0.0078(15) 0.054(2) 0.000 -0.0013(18) 0.000
C2 0.0699(16) 0.0054(11) 0.0526(14) 0.0009(8) -0.0014(12) 0.0029(11)
C3 0.071(3) 0.0062(17) 0.062(2) 0.000 -0.0071(17) 0.000
N1 0.0727(15) 0.0031(10) 0.0639(12) -0.0005(7) -0.0060(11) -0.0021(9)
O1 0.080(2) 0.0141(13) 0.0792(18) 0.000 -0.0160(15) 0.000
O2 0.0794(13) 0.0037(9) 0.0756(12) 0.0012(7) -0.0095(9) 0.0044(8)
C4 0.070(3) 0.0099(15) 0.057(2) 0.000 -0.0020(19) 0.000
C5 0.0797(18) 0.0065(11) 0.0509(13) 0.0018(9) -0.0074(13) 0.0042(11)
C6 0.075(3) 0.0064(16) 0.063(2) 0.000 -0.0136(19) 0.000
N2 0.0747(15) 0.0027(10) 0.0593(12) 0.0014(7) -0.0058(11) -0.0043(9)
O3 0.079(2) 0.0198(15) 0.096(2) 0.000 -0.0180(16) 0.000
O4 0.0995(15) 0.0022(8) 0.0780(12) 0.0022(7) -0.0231(10) 0.0048(8)
N3 0.0793(16) 0.0171(10) 0.0513(11) -0.0014(8) -0.0009(11) 0.0066(10)
C7 0.109(3) 0.0183(14) 0.0662(17) 0.0047(11) -0.0047(17) -0.0113(16)
C8 0.112(3) 0.0192(14) 0.084(2) -0.0009(13) -0.005(2) -0.0134(17)

loop_
_atom_type_symbol
_atom_type_description
_atom_type_scat_dispersion_real
_atom_type_scat_dispersion_imag
_atom_type_scat_source
C C 0.0033 0.0016 'International Tables Vol C Tables 4.2.6.8 and 6.1.1.4'
H H 0.0000 0.0000 'International Tables Vol C Tables 4.2.6.8 and 6.1.1.4'
N N 0.0061 0.0033 'International Tables Vol C Tables 4.2.6.8 and 6.1.1.4'
O O 0.0106 0.0060 'International Tables Vol C Tables 4.2.6.8 and 6.1.1.4'

loop_
_geom_angle_atom_site_label_1
_geom_angle_atom_site_label_2
_geom_angle_atom_site_label_3
_geom_angle
_geom_angle_site_symmetry_1
_geom_angle_site_symmetry_3
_geom_angle_publ_flag
O1 C1 N1 122.59(18) . 8_575 ?
O1 C1 N1 122.59(18) . . ?
N1 C1 N1 114.8(4) 8_575 . ?
O2 C2 N1 116.3(2) . . ?
O2 C2 C3 126.5(3) . . ?
N1 C2 C3 117.2(2) . . ?
C2 C3 C2 120.9(4) 8_575 . ?
C2 C3 H3 119.5 8_575 . ?
C2 C3 H3 119.5 . . ?
C1 N1 C2 124.9(2) . . ?
C1 N1 H1 117.5 . . ?
C2 N1 H1 117.5 . . ?
O3 C4 N2 122.33(17) . 8_575 ?
O3 C4 N2 122.33(17) . . ?
N2 C4 N2 115.3(3) 8_575 . ?
O4 C5 N2 116.7(2) . . ?
O4 C5 C6 126.0(3) . . ?
N2 C5 C6 117.3(2) . . ?
C5 C6 C5 120.8(4) . 8_575 ?
C5 C6 H6 119.6 . . ?
C5 C6 H6 119.6 8_575 . ?
C4 N2 C5 124.6(2) . . ?
C4 N2 H2 117.8 . . ?
C5 N2 H2 117.6 . . ?
C8 N3 C7 112.0(2) . . ?
C8 N3 H3B 109.3 . . ?
C7 N3 H3B 109.3 . . ?
C8 N3 H3C 109.1 . . ?
C7 N3 H3C 109.1 . . ?
H3B N3 H3C 107.9 . . ?
N3 C7 H7A 109.5 . . ?
N3 C7 H7B 109.5 . . ?
H7A C7 H7B 109.5 . . ?
N3 C7 H7C 109.3 . . ?
H7A C7 H7C 109.4 . . ?
H7B C7 H7C 109.5 . . ?
N3 C8 H8A 109.4 . . ?
N3 C8 H8B 109.5 . . ?
H8A C8 H8B 109.5 . . ?
N3 C8 H8C 109.5 . . ?
H8A C8 H8C 109.4 . . ?
H8B C8 H8C 109.5 . . ?

loop_
_geom_bond_atom_site_label_1
_geom_bond_atom_site_label_2
_geom_bond_distance
_geom_bond_site_symmetry_2
_geom_bond_publ_flag
C1 O1 1.232(5) . ?
C1 N1 1.369(3) 8_575 ?
C1 N1 1.369(3) . ?
C2 O2 1.277(3) . ?
C2 N1 1.379(3) . ?
C2 C3 1.391(3) . ?
C3 C2 1.391(3) 8_575 ?
C3 H3 0.9299 . ?
N1 H1 0.8599 . ?
C4 O3 1.224(5) . ?
C4 N2 1.366(3) 8_575 ?
C4 N2 1.366(3) . ?
C5 O4 1.277(3) . ?
C5 N2 1.379(4) . ?
C5 C6 1.391(3) . ?
C6 C5 1.391(3) 8_575 ?
C6 H6 0.9301 . ?
N2 H2 0.8604 . ?
N3 C8 1.464(4) . ?
N3 C7 1.477(3) . ?
N3 H3B 0.9007 . ?
N3 H3C 0.8996 . ?
C7 H7A 0.9604 . ?
C7 H7B 0.9599 . ?
C7 H7C 0.9599 . ?
C8 H8A 0.9599 . ?
C8 H8B 0.9603 . ?
C8 H8C 0.9603 . ?
